data_7012146
loop_
_publ_author_name
'Watanabe, Masanobu'
'Sato, Masaru'
'Kai, Masahiro'

_publ_section_title
;
 Synthesis of the first non-carbonyl cisoid fulvalene complexes with an
 Ru--Ru bond bridged by thiolate ligands
;
_journal_issue 4
_journal_name_full 'Dalton Transactions'
_journal_page_first 651
_journal_paper_doi 10.1039/b207928n
_journal_year 2003
_chemical_compound_source 'Local laboratory'
_chemical_formula_moiety 'C40 H50 F6 P2 Ru2 S3 '
_chemical_formula_sum 'C40 H50 F6 P2 Ru2 S3'
_chemical_formula_weight 1005.108
_space_group_IT_number 2
_symmetry_cell_setting triclinic
_symmetry_space_group_name_Hall '-P 1'
_symmetry_space_group_name_H-M 'P -1'
_atom_sites_solution_hydrogens geom
_atom_sites_solution_primary vecmap
_atom_sites_solution_secondary difmap
_cell_angle_alpha 77.769(3)
_cell_angle_beta 87.894(4)
_cell_angle_gamma 72.83(4)
_cell_formula_units_Z 2
_cell_length_a 10.8940(9)
_cell_length_b 12.4920(10)
_cell_length_c 17.162(2)
_cell_measurement_temperature 298
_cell_volume 2180.0(6)
_computing_data_collection 'DIP Image plate'
_computing_data_reduction 'maXus (Mackay et al., 1999)'
_computing_molecular_graphics 'Ortep (Johnson, 1976)'
_computing_publication_material 'maXus(Mackay et al., 1999)'
_computing_structure_refinement 'maXus(Mackay et al., 1999)'
_computing_structure_solution 'DIRDIF (Buerskens et al., 1992)'
_diffrn_measurement_device 'DIP Image plate'
_diffrn_radiation_source 'fine-focus sealed tube'
_diffrn_radiation_type MoK\a
_diffrn_radiation_wavelength_id all
_diffrn_reflns_av_R_equivalents 0.077
_diffrn_reflns_limit_h_max 13
_diffrn_reflns_limit_h_min -11
_diffrn_reflns_limit_k_max 15
_diffrn_reflns_limit_k_min -15
_diffrn_reflns_limit_l_max 21
_diffrn_reflns_limit_l_min -21
_diffrn_reflns_number 11238
_diffrn_reflns_theta_full 27.09
_diffrn_reflns_theta_max 27.09
_diffrn_reflns_theta_min 1.21
_exptl_absorpt_coefficient_mu 0.96
_exptl_absorpt_correction_type none
_exptl_crystal_colour Red
_exptl_crystal_density_diffrn 1.531
_exptl_crystal_density_method 'not measured'
_exptl_crystal_description Plate
_exptl_crystal_F_000 1020
_exptl_crystal_size_max 0.26
_exptl_crystal_size_mid 0.22
_exptl_crystal_size_min 0.05
_refine_diff_density_max 0.72
_refine_diff_density_min -1.08
_refine_diff_density_rms 0.22
_refine_ls_extinction_method none
_refine_ls_goodness_of_fit_all 1.568
_refine_ls_goodness_of_fit_gt 1.294
_refine_ls_goodness_of_fit_ref 1.236
_refine_ls_hydrogen_treatment refxyz
_refine_ls_matrix_type full
_refine_ls_number_constraints 50
_refine_ls_number_parameters 478
_refine_ls_number_reflns 4076
_refine_ls_number_restraints 0
_refine_ls_R_factor_all 0.142
_refine_ls_R_factor_gt 0.081
_refine_ls_shift/su_max 0.014
_refine_ls_shift/su_mean 0.006
_refine_ls_structure_factor_coef F^2^
_refine_ls_weighting_details
; 
w = exp (  5.00 sin(\q)/\l^2^ )/ s^2^(Fo^2^) + 0.00100 * Fo^2^
;
_refine_ls_weighting_scheme sigma
_refine_ls_wR_factor_all 0.152
_refine_ls_wR_factor_gt 0.135
_refine_ls_wR_factor_ref 0.135
_reflns_d_resolution_high 0.62
_reflns_d_resolution_low 2.90
_reflns_limit_h_max 13
_reflns_limit_h_min 0
_reflns_limit_k_max 15
_reflns_limit_k_min -14
_reflns_limit_l_max 21
_reflns_limit_l_min -21
_reflns_number_gt 4105
_reflns_number_total 8775
_reflns_threshold_expression 'I> 3.00 sigma(I)'
_cod_data_source_file b207928n.txt
_cod_data_source_block compound_6b
_cod_depositor_comments
;
The following automatic conversions were performed:
'_symmetry_cell_setting' value 'Triclinic' changed to 'triclinic'
according to '/home/saulius/struct/CIF-dictionaries/cif_core.dic'
dictionary named 'cif_core.dic' version 2.4.1 from 2010-06-29.

Automatic conversion script
Id: cif_fix_enum 1555 2011-01-17 13:19:09Z saulius 

The following automatic conversions were performed:

'_atom_site_adp_type' tag value 'Uij' was replaced with 'Uani' value
53 times.

Automatic conversion script
Id: cif_fix_values 1646 2011-03-28 12:23:43Z adriana 
;
_cod_original_cell_volume 2180.0(4)
_cod_original_sg_symbol_H-M 'P -1          '
_cod_original_formula_sum 'C40 H50 F6 P2 Ru2 S3 '
_cod_database_code 7012146

loop_
_symmetry_equiv_pos_as_xyz
+X,+Y,+Z
-X,-Y,-Z

loop_
_atom_site_label
_atom_site_fract_x
_atom_site_fract_y
_atom_site_fract_z
_atom_site_U_iso_or_equiv
_atom_site_occupancy
_atom_site_adp_type
Ru1 0.17130(13) 0.26168(8) 0.17344(7) 0.0524(6) 1.00 Uani
Ru2 0.35038(14) 0.05831(10) 0.18818(8) 0.0669(7) 1.00 Uani
S1 0.3399(4) 0.1844(3) 0.2725(2) 0.067(2) 1.00 Uani
S2 0.1480(4) 0.0850(3) 0.2449(2) 0.0597(18) 1.00 Uani
S3 0.5724(13) -0.1439(11) 0.2937(6) 0.218(10) 1.00 Uani
P1 0.0410(4) 0.3678(3) 0.2601(2) 0.0538(18) 1.00 Uani
P2 0.2839(6) 0.7025(4) 0.0348(3) 0.089(3) 1.00 Uani
F1 0.3320(16) 0.5724(11) 0.0698(11) 0.146(10) 1.00 Uani
F2 0.322(2) 0.7265(15) 0.1128(9) 0.168(14) 1.00 Uani
F3 0.2410(18) 0.8328(11) 0.0019(10) 0.157(11) 1.00 Uani
F4 0.237(2) 0.6803(16) -0.0396(11) 0.194(16) 1.00 Uani
F5 0.4215(17) 0.6954(15) 0.0039(11) 0.158(13) 1.00 Uani
F6 0.1491(18) 0.7042(18) 0.0696(15) 0.197(17) 1.00 Uani
C1 0.2550(19) 0.2405(13) 0.0558(8) 0.069(9) 1.00 Uani
C2 0.2669(18) 0.3442(11) 0.0719(8) 0.065(8) 1.00 Uani
C3 0.1434(18) 0.4165(10) 0.0785(8) 0.062(7) 1.00 Uani
C4 0.0544(18) 0.3643(11) 0.0655(9) 0.068(8) 1.00 Uani
C5 0.120(2) 0.2553(13) 0.0516(9) 0.073(9) 1.00 Uani
C6 0.353(2) 0.1329(13) 0.0627(10) 0.082(11) 1.00 Uani
C7 0.477(2) 0.1110(16) 0.0933(13) 0.089(12) 1.00 Uani
C8 0.525(2) -0.0072(18) 0.1211(13) 0.099(14) 1.00 Uani
C9 0.434(2) -0.0621(14) 0.1075(12) 0.092(12) 1.00 Uani
C10 0.327(2) 0.0231(17) 0.0684(12) 0.095(13) 1.00 Uani
C11 -0.1009(16) 0.4762(11) 0.2086(9) 0.060(8) 1.00 Uani
C12 -0.1926(19) 0.4394(14) 0.1793(10) 0.075(10) 1.00 Uani
C13 -0.3011(18) 0.5189(16) 0.1379(11) 0.082(11) 1.00 Uani
C14 -0.317(2) 0.6330(19) 0.1278(11) 0.099(13) 1.00 Uani
C15 -0.225(3) 0.6715(15) 0.1557(12) 0.101(13) 1.00 Uani
C16 -0.114(2) 0.5913(14) 0.1957(12) 0.088(11) 1.00 Uani
C17 -0.0205(16) 0.2922(11) 0.3469(9) 0.059(8) 1.00 Uani
C18 0.0657(19) 0.2061(12) 0.4001(10) 0.074(9) 1.00 Uani
C19 0.023(2) 0.1522(15) 0.4690(10) 0.092(12) 1.00 Uani
C20 -0.104(3) 0.1814(19) 0.4868(11) 0.101(15) 1.00 Uani
C21 -0.190(2) 0.263(2) 0.4346(13) 0.106(15) 1.00 Uani
C22 -0.1500(18) 0.3194(14) 0.3664(9) 0.074(10) 1.00 Uani
C23 0.1159(16) 0.4550(10) 0.3044(8) 0.060(7) 1.00 Uani
C24 0.093(2) 0.4721(14) 0.3813(11) 0.082(10) 1.00 Uani
C25 0.139(3) 0.5447(18) 0.4104(13) 0.108(15) 1.00 Uani
C26 0.209(3) 0.6011(16) 0.3672(12) 0.103(14) 1.00 Uani
C27 0.239(3) 0.5896(19) 0.2900(15) 0.121(17) 1.00 Uani
C28 0.186(2) 0.5170(14) 0.2593(10) 0.084(11) 1.00 Uani
C29 0.478(2) 0.236(2) 0.2806(16) 0.113(16) 1.00 Uani
C30 0.593(3) 0.138(3) 0.295(3) 0.20(3) 1.00 Uani
C31 0.497(3) 0.326(3) 0.214(2) 0.16(3) 1.00 Uani
C32 0.453(2) 0.291(2) 0.3544(17) 0.126(18) 1.00 Uani
C33 0.028(2) 0.0178(14) 0.2149(12) 0.083(11) 1.00 Uani
C34 -0.089(3) 0.082(6) 0.234(6) 0.52(8) 1.00 Uani
C35 0.070(8) -0.095(5) 0.263(4) 0.43(8) 1.00 Uani
C36 0.022(5) 0.007(5) 0.139(2) 0.27(5) 1.00 Uani
C37 0.590(4) -0.279(3) 0.3772(18) 0.18(3) 1.00 Uani
C38 0.749(5) -0.293(5) 0.390(3) 0.27(5) 1.00 Uani
C39 0.519(9) -0.263(8) 0.443(2) 0.57(11) 1.00 Uani
C40 0.586(6) -0.393(7) 0.351(5) 0.39(8) 1.00 Uani
H2 0.350(6) 0.351(4) 0.091(3) 0.068700 1.00 Uiso
H3 0.136514 0.484445 0.072831 0.062853 1.00 Uiso
H4 -0.027864 0.392010 0.078908 0.067204 1.00 Uiso
H5 0.081112 0.196445 0.056036 0.073105 1.00 Uiso
H7 0.512431 0.165572 0.110880 0.091025 1.00 Uiso
H8 0.594816 -0.042971 0.159312 0.098984 1.00 Uiso
H9 0.435081 -0.138517 0.134271 0.093283 1.00 Uiso
H10 0.244616 0.012898 0.064444 0.098108 1.00 Uiso
H12 -0.177873 0.359212 0.186286 0.075113 1.00 Uiso
H13 -0.357886 0.494494 0.116182 0.080474 1.00 Uiso
H14 -0.375102 0.678831 0.107353 0.092592 1.00 Uiso
H15 -0.204494 0.767627 0.145292 0.098074 1.00 Uiso
H16 -0.039401 0.620615 0.213005 0.087767 1.00 Uiso
H18 0.161282 0.180206 0.393572 0.074852 1.00 Uiso
H19 0.084191 0.091873 0.506635 0.090253 1.00 Uiso
H20 -0.132111 0.143773 0.533915 0.103728 1.00 Uiso
H21 -0.273435 0.284813 0.445934 0.107072 1.00 Uiso
H22 -0.204590 0.379775 0.331345 0.074885 1.00 Uiso
H24 0.049626 0.431028 0.414380 0.083537 1.00 Uiso
H25 0.128267 0.557321 0.463146 0.111683 1.00 Uiso
H26 0.260543 0.646936 0.389954 0.107284 1.00 Uiso
H27 0.299695 0.634463 0.259911 0.123146 1.00 Uiso
H28 0.210055 0.507241 0.205417 0.088076 1.00 Uiso
H30A 0.614655 0.105213 0.248778 0.194402 1.00 Uiso
H30B 0.579375 0.083253 0.339018 0.194402 1.00 Uiso
H30C 0.669475 0.160753 0.308508 0.194402 1.00 Uiso
H31A 0.519578 0.292581 0.167440 0.169020 1.00 Uiso
H31B 0.576418 0.348361 0.226200 0.169020 1.00 Uiso
H31C 0.429878 0.392081 0.203260 0.169020 1.00 Uiso
H32A 0.385993 0.356856 0.344319 0.127155 1.00 Uiso
H32B 0.532242 0.312196 0.367559 0.127155 1.00 Uiso
H32C 0.442043 0.234696 0.398139 0.127155 1.00 Uiso
H38A 0.784302 -0.360482 0.430847 0.250814 1.00 Uiso
H38B 0.763303 -0.228092 0.405037 0.250814 1.00 Uiso
H38C 0.79(7) -0.30(6) 0.34(4) 0.250814 1.00 Uiso
H40A 0.60(12) -0.45(9) 0.40(7) 0.386303 1.00 Uiso
H40B 0.652299 -0.418550 0.314591 0.386303 1.00 Uiso
H40C 0.50(10) -0.38(9) 0.33(6) 0.386303 1.00 Uiso
H34A -0.154574 0.051593 0.219939 0.544464 1.00 Uiso
H34B -0.107922 0.161220 0.207272 0.544464 1.00 Uiso
H34C -0.09(7) 0.08(6) 0.29(4) 0.544464 1.00 Uiso
H36A -0.043189 -0.027833 0.132071 0.281780 1.00 Uiso
H36B 0.104844 -0.042794 0.129838 0.281780 1.00 Uiso
H36C 0.006597 0.079074 0.102196 0.281780 1.00 Uiso
H35A 0.015753 -0.138539 0.252000 0.429119 1.00 Uiso
H35B 0.071085 -0.096184 0.318889 0.429119 1.00 Uiso
H35C 0.155606 -0.127466 0.246394 0.429119 1.00 Uiso
H39A 0.537612 -0.336196 0.479520 0.309209 1.00 Uiso
H39B 0.430956 -0.239080 0.425265 0.309209 1.00 Uiso
H39C 0.535481 -0.207880 0.468894 0.309209 1.00 Uiso

loop_
_atom_site_aniso_label
_atom_site_aniso_U_11
_atom_site_aniso_U_22
_atom_site_aniso_U_33
_atom_site_aniso_U_12
_atom_site_aniso_U_13
_atom_site_aniso_U_23
Ru1 0.0627(9) 0.0435(5) 0.0433(6) -.0148(5) 0.0031(5) -.0093(4)
Ru2 0.0662(10) 0.0502(7) 0.0734(9) -.0094(6) 0.0143(7) -.0159(5)
S1 0.060(3) 0.066(2) 0.065(2) -.0100(18) -.0030(19) -.0187(16)
S2 0.062(3) 0.0476(16) 0.060(2) -.0144(15) 0.0121(18) -.0080(13)
S3 0.210(12) 0.226(11) 0.134(8) 0.075(9) 0.007(7) 0.002(7)
P1 0.059(3) 0.0454(17) 0.0486(19) -.0101(15) 0.0005(17) -.0108(13)
P2 0.089(4) 0.080(3) 0.090(4) -.040(3) -.011(3) -.017(2)
F1 0.133(14) 0.090(8) 0.193(16) -.042(8) 0.001(11) -.001(8)
F2 0.206(19) 0.188(15) 0.094(10) -.079(13) -.016(11) -.040(9)
F3 0.191(17) 0.087(8) 0.169(15) -.030(9) -.039(12) -.020(8)
F4 0.22(2) 0.182(15) 0.159(15) -.033(14) -.065(14) -.101(13)
F5 0.125(14) 0.176(14) 0.151(14) -.066(11) 0.042(11) -.009(11)
F6 0.116(15) 0.201(18) 0.25(3) -.056(13) 0.013(15) -.058(17)
C1 0.079(14) 0.083(10) 0.035(7) -.032(9) 0.022(8) -.014(6)
C2 0.096(14) 0.048(7) 0.047(7) -.031(7) 0.036(8) -.019(5)
C3 0.095(13) 0.039(6) 0.039(7) -.015(7) 0.000(7) 0.000(5)
C4 0.088(14) 0.048(7) 0.051(8) -.008(7) 0.001(8) 0.001(5)
C5 0.095(15) 0.066(9) 0.044(8) -.027(9) 0.003(8) 0.002(6)
C6 0.111(18) 0.065(9) 0.062(10) -.033(10) 0.045(10) -.028(7)
C7 0.074(15) 0.081(12) 0.102(15) -.017(10) 0.028(12) -.037(10)
C8 0.083(17) 0.096(14) 0.103(15) -.018(12) 0.050(12) -.033(11)
C9 0.105(18) 0.053(9) 0.106(15) -.020(10) 0.053(12) -.032(9)
C10 0.094(17) 0.089(12) 0.098(14) -.046(11) 0.050(12) -.044(10)
C11 0.062(10) 0.051(7) 0.055(8) 0.004(7) -.016(7) -.015(6)
C12 0.080(13) 0.072(9) 0.059(9) -.008(9) 0.009(9) -.018(7)
C13 0.067(13) 0.094(12) 0.066(11) -.003(10) -.020(9) -.010(8)
C14 0.101(18) 0.101(14) 0.061(11) 0.031(13) -.006(11) -.015(9)
C15 0.13(2) 0.059(9) 0.088(14) 0.014(11) -.028(14) -.020(9)
C16 0.088(15) 0.063(9) 0.098(14) -.001(9) -.015(11) -.025(8)
C17 0.060(11) 0.051(7) 0.060(9) -.022(7) -.001(8) -.011(5)
C18 0.094(14) 0.053(8) 0.062(9) -.013(8) 0.016(9) -.010(6)
C19 0.13(2) 0.075(11) 0.055(10) -.013(11) 0.013(11) -.008(7)
C20 0.13(2) 0.117(15) 0.047(10) -.059(15) 0.026(12) -.024(9)
C21 0.075(15) 0.16(2) 0.077(14) -.042(14) 0.008(12) -.032(13)
C22 0.076(14) 0.084(10) 0.049(9) -.022(9) -.008(8) -.011(7)
C23 0.082(12) 0.049(7) 0.041(7) -.019(7) -.003(7) -.011(5)
C24 0.092(15) 0.076(10) 0.069(11) -.023(9) 0.012(10) -.027(8)
C25 0.14(2) 0.091(13) 0.089(14) -.050(14) 0.015(14) -.046(11)
C26 0.15(2) 0.083(12) 0.076(13) -.052(13) 0.007(13) -.037(9)
C27 0.15(3) 0.102(15) 0.103(17) -.074(15) 0.004(16) -.010(12)
C28 0.115(17) 0.074(10) 0.060(10) -.048(10) -.012(10) -.019(7)
C29 0.081(17) 0.118(17) 0.13(2) -.027(14) 0.015(14) -.052(15)
C30 0.060(17) 0.20(3) 0.32(5) -.014(19) -.03(2) -.14(3)
C31 0.11(2) 0.23(3) 0.15(3) -.12(2) 0.03(2) -.07(2)
C32 0.095(18) 0.130(19) 0.14(2) -.024(15) -.013(16) -.067(16)
C33 0.085(15) 0.072(10) 0.087(13) -.037(9) 0.014(11) -.022(8)
C34 0.09(2) 0.48(8) 1.04(17) -.09(4) 0.14(5) -.66(11)
C35 0.55(11) 0.27(5) 0.43(9) -.34(7) -.29(8) 0.17(6)
C36 0.31(6) 0.40(6) 0.13(3) -.29(5) 0.01(3) -.05(3)
C37 0.17(3) 0.19(3) 0.09(2) 0.09(3) 0.006(19) 0.009(19)
C38 0.21(5) 0.34(7) 0.18(5) 0.00(5) 0.00(4) 0.04(4)
C39 0.70(15) 0.63(13) 0.07(2) 0.44(12) 0.00(5) -.01(4)
C40 0.20(6) 0.43(10) 0.48(12) 0.07(6) 0.03(6) -.24(10)

loop_
_atom_type_symbol
_atom_type_description
_atom_type_scat_dispersion_real
_atom_type_scat_dispersion_imag
_atom_type_scat_source
'C ' 'C ' 0.0033 0.0016 'Waasmaier & Kirfel, 1995'
'H ' 'H ' 0.0000 0.0000 'Waasmaier & Kirfel, 1995'
'F ' 'F ' 0.0171 0.0103 'Waasmaier & Kirfel, 1995'
'P ' 'P ' 0.1023 0.0942 'Waasmaier & Kirfel, 1995'
Ru Ru -1.2594 0.8363 'Waasmaier & Kirfel, 1995'
'S ' 'S ' 0.1246 0.1234 'Waasmaier & Kirfel, 1995'

loop_
_diffrn_radiation_wavelength
0.71073

loop_
_geom_angle_atom_site_label_1
_geom_angle_atom_site_label_2
_geom_angle_atom_site_label_3
_geom_angle
_geom_angle_site_symmetry_1
_geom_angle_site_symmetry_2
_geom_angle_site_symmetry_3
_geom_angle_publ_flag
Ru2 Ru1 S1 54.50(7) . . . ?
Ru2 Ru1 S2 54.82(7) . . . ?
Ru2 Ru1 P1 136.40(7) . . . ?
Ru2 Ru1 C1 69.9(3) . . . ?
Ru2 Ru1 C2 93.2(3) . . . ?
Ru2 Ru1 C3 129.1(3) . . . ?
Ru2 Ru1 C4 127.4(3) . . . ?
Ru2 Ru1 C5 90.8(3) . . . ?
S1 Ru1 S2 73.04(10) . . . ?
S1 Ru1 P1 90.49(9) . . . ?
S1 Ru1 C1 108.4(3) . . . ?
S1 Ru1 C2 102.1(3) . . . ?
S1 Ru1 C3 127.1(3) . . . ?
S1 Ru1 C4 162.5(3) . . . ?
S1 Ru1 C5 142.4(3) . . . ?
S2 Ru1 P1 93.55(9) . . . ?
S2 Ru1 C1 109.6(3) . . . ?
S2 Ru1 C2 144.7(2) . . . ?
S2 Ru1 C3 159.3(3) . . . ?
S2 Ru1 C4 123.4(3) . . . ?
S2 Ru1 C5 100.1(3) . . . ?
P1 Ru1 C1 153.4(3) . . . ?
P1 Ru1 C2 121.7(2) . . . ?
P1 Ru1 C3 91.5(3) . . . ?
P1 Ru1 C4 94.1(3) . . . ?
P1 Ru1 C5 127.1(3) . . . ?
C1 Ru1 C2 37.4(4) . . . ?
C1 Ru1 C3 62.2(4) . . . ?
C1 Ru1 C4 62.5(4) . . . ?
C1 Ru1 C5 37.8(4) . . . ?
C2 Ru1 C3 36.9(4) . . . ?
C2 Ru1 C4 61.3(5) . . . ?
C2 Ru1 C5 61.9(4) . . . ?
C3 Ru1 C4 36.0(4) . . . ?
C3 Ru1 C5 61.3(4) . . . ?
C4 Ru1 C5 37.0(4) . . . ?
Ru1 Ru2 S1 56.36(7) . . . ?
Ru1 Ru2 S2 55.84(6) . . . ?
Ru1 Ru2 C6 77.2(3) . . . ?
Ru1 Ru2 C7 97.3(3) . . . ?
Ru1 Ru2 C8 133.8(4) . . . ?
Ru1 Ru2 C9 135.6(4) . . . ?
Ru1 Ru2 C10 99.4(4) . . . ?
S1 Ru2 S2 74.53(10) . . . ?
S1 Ru2 C6 114.5(3) . . . ?
S1 Ru2 C7 102.6(3) . . . ?
S1 Ru2 C8 122.6(5) . . . ?
S1 Ru2 C9 159.3(5) . . . ?
S1 Ru2 C10 151.5(4) . . . ?
S2 Ru2 C6 116.4(4) . . . ?
S2 Ru2 C7 150.2(4) . . . ?
S2 Ru2 C8 162.6(5) . . . ?
S2 Ru2 C9 125.8(4) . . . ?
S2 Ru2 C10 105.7(4) . . . ?
C6 Ru2 C7 37.0(5) . . . ?
C6 Ru2 C8 61.5(5) . . . ?
C6 Ru2 C9 63.1(4) . . . ?
C6 Ru2 C10 38.9(5) . . . ?
C7 Ru2 C8 36.7(5) . . . ?
C7 Ru2 C9 62.4(5) . . . ?
C7 Ru2 C10 62.7(5) . . . ?
C8 Ru2 C9 36.9(5) . . . ?
C8 Ru2 C10 61.0(6) . . . ?
C9 Ru2 C10 36.5(5) . . . ?
Ru1 S1 Ru2 69.14(8) . . . ?
Ru1 S1 C29 126.8(6) . . . ?
Ru2 S1 C29 118.7(5) . . . ?
Ru1 S2 Ru2 69.34(8) . . . ?
Ru1 S2 C33 123.1(4) . . . ?
Ru2 S2 C33 121.5(4) . . . ?
Ru1 P1 C11 112.3(3) . . . ?
Ru1 P1 C17 118.9(3) . . . ?
Ru1 P1 C23 115.2(4) . . . ?
F1 P2 F2 90.1(7) . . . ?
F1 P2 F3 177.4(7) . . . ?
F1 P2 F4 90.3(7) . . . ?
F1 P2 F5 88.2(6) . . . ?
F1 P2 F6 89.1(7) . . . ?
F2 P2 F3 87.8(6) . . . ?
F2 P2 F4 175.7(9) . . . ?
F2 P2 F5 89.7(7) . . . ?
F2 P2 F6 88.7(8) . . . ?
F3 P2 F4 91.9(7) . . . ?
F3 P2 F5 90.2(7) . . . ?
F3 P2 F6 92.4(7) . . . ?
F4 P2 F5 94.6(8) . . . ?
F4 P2 F6 87.0(8) . . . ?
F5 P2 F6 176.8(8) . . . ?
Ru1 C1 C2 71.3(5) . . . ?
Ru1 C1 C5 70.7(6) . . . ?
Ru1 C1 C6 111.0(7) . . . ?
C2 C1 C5 105.7(10) . . . ?
C2 C1 C6 127.6(13) . . . ?
C5 C1 C6 124.9(11) . . . ?
Ru1 C2 C1 71.3(5) . . . ?
Ru1 C2 C3 70.8(6) . . . ?
C1 C2 C3 108.1(11) . . . ?
Ru1 C3 C2 72.3(5) . . . ?
Ru1 C3 C4 72.5(5) . . . ?
C2 C3 C4 109.6(8) . . . ?
Ru1 C4 C3 71.5(6) . . . ?
Ru1 C4 C5 71.3(6) . . . ?
C3 C4 C5 108.4(11) . . . ?
Ru1 C5 C1 71.5(6) . . . ?
Ru1 C5 C4 71.7(6) . . . ?
C1 C5 C4 108.2(10) . . . ?
Ru2 C6 C1 101.9(6) . . . ?
Ru2 C6 C7 73.5(8) . . . ?
Ru2 C6 C10 73.0(7) . . . ?
C1 C6 C7 124.2(11) . . . ?
C1 C6 C10 123.9(15) . . . ?
C7 C6 C10 108.2(12) . . . ?
Ru2 C7 C6 69.5(8) . . . ?
Ru2 C7 C8 71.9(8) . . . ?
C6 C7 C8 107.2(13) . . . ?
Ru2 C8 C7 71.4(7) . . . ?
Ru2 C8 C9 72.1(7) . . . ?
C7 C8 C9 110.5(14) . . . ?
Ru2 C9 C8 71.0(7) . . . ?
Ru2 C9 C10 71.5(6) . . . ?
C8 C9 C10 107.0(11) . . . ?
Ru2 C10 C6 68.1(7) . . . ?
Ru2 C10 C9 71.9(8) . . . ?
C6 C10 C9 106.9(14) . . . ?
P1 C11 C12 118.1(7) . . . ?
P1 C11 C16 121.8(9) . . . ?
C12 C11 C16 120.0(9) . . . ?
C11 C12 C13 120.1(11) . . . ?
C12 C13 C14 120.1(13) . . . ?
C13 C14 C15 120.7(11) . . . ?
C14 C15 C16 119.4(12) . . . ?
C11 C16 C15 119.6(13) . . . ?
P1 C17 C18 118.7(9) . . . ?
P1 C17 C22 123.9(8) . . . ?
C18 C17 C22 117.3(10) . . . ?
C17 C18 C19 120.1(12) . . . ?
C18 C19 C20 121.2(12) . . . ?
C19 C20 C21 119.6(13) . . . ?
C20 C21 C22 120.4(14) . . . ?
C17 C22 C21 121.2(11) . . . ?
P1 C23 C24 122.8(9) . . . ?
P1 C23 C28 120.3(7) . . . ?
C24 C23 C28 116.5(10) . . . ?
C23 C24 C25 122.0(13) . . . ?
C24 C25 C26 120.9(13) . . . ?
C25 C26 C27 121.6(13) . . . ?
C26 C27 C28 117.0(14) . . . ?
C23 C28 C27 121.9(12) . . . ?
S1 C29 C30 108.7(14) . . . ?
S1 C29 C31 117.1(14) . . . ?
S1 C29 C32 104.6(12) . . . ?
C30 C29 C31 110.(2) . . . ?
C30 C29 C32 110.(2) . . . ?
C31 C29 C32 106.2(15) . . . ?
S2 C33 C34 105.8(12) . . . ?
S2 C33 C35 102.0(14) . . . ?
S2 C33 C36 119.6(14) . . . ?
C34 C33 C35 114.(4) . . . ?
C34 C33 C36 109.(3) . . . ?
C35 C33 C36 107.(3) . . . ?
S3 C37 C38 90.(2) . . . ?
S3 C37 C39 116.(3) . . . ?
S3 C37 C40 117.(3) . . . ?
C38 C37 C39 114.(4) . . . ?
C38 C37 C40 106.(2) . . . ?
C39 C37 C40 111.(5) . . . ?

loop_
_geom_bond_atom_site_label_1
_geom_bond_atom_site_label_2
_geom_bond_distance
_geom_bond_site_symmetry_1
_geom_bond_site_symmetry_2
_geom_bond_publ_flag
Ru1 Ru2 2.6762(10) . . ?
Ru1 S1 2.384(3) . . ?
Ru1 S2 2.367(2) . . ?
Ru1 P1 2.357(2) . . ?
Ru1 C1 2.219(9) . . ?
Ru1 C2 2.220(9) . . ?
Ru1 C3 2.201(8) . . ?
Ru1 C4 2.213(10) . . ?
Ru1 C5 2.209(11) . . ?
Ru2 S1 2.332(3) . . ?
Ru2 S2 2.338(3) . . ?
Ru2 C6 2.161(11) . . ?
Ru2 C7 2.213(14) . . ?
Ru2 C8 2.220(12) . . ?
Ru2 C9 2.234(11) . . ?
Ru2 C10 2.228(14) . . ?
S1 C29 1.83(2) . . ?
S2 C33 1.883(13) . . ?
S3 C37 1.94(2) . . ?
P1 C11 1.834(9) . . ?
P1 C17 1.806(11) . . ?
P1 C23 1.831(10) . . ?
P2 F1 1.545(9) . . ?
P2 F2 1.528(10) . . ?
P2 F3 1.538(9) . . ?
P2 F4 1.501(10) . . ?
P2 F5 1.555(12) . . ?
P2 F6 1.562(14) . . ?
C1 C2 1.423(14) . . ?
C1 C5 1.43(2) . . ?
C1 C6 1.44(2) . . ?
C2 C3 1.40(2) . . ?
C3 C4 1.37(2) . . ?
C4 C5 1.404(14) . . ?
C6 C7 1.39(2) . . ?
C6 C10 1.46(2) . . ?
C7 C8 1.39(2) . . ?
C8 C9 1.41(2) . . ?
C9 C10 1.40(2) . . ?
C11 C12 1.37(2) . . ?
C11 C16 1.373(15) . . ?
C12 C13 1.40(2) . . ?
C13 C14 1.36(2) . . ?
C14 C15 1.36(2) . . ?
C15 C16 1.42(2) . . ?
C17 C18 1.387(14) . . ?
C17 C22 1.40(2) . . ?
C18 C19 1.37(2) . . ?
C19 C20 1.36(2) . . ?
C20 C21 1.35(2) . . ?
C21 C22 1.36(2) . . ?
C23 C24 1.383(14) . . ?
C23 C28 1.35(2) . . ?
C24 C25 1.35(2) . . ?
C25 C26 1.30(2) . . ?
C26 C27 1.38(2) . . ?
C27 C28 1.40(2) . . ?
C29 C30 1.45(2) . . ?
C29 C31 1.48(3) . . ?
C29 C32 1.54(2) . . ?
C33 C34 1.36(2) . . ?
C33 C35 1.42(3) . . ?
C33 C36 1.34(3) . . ?
C37 C38 1.71(5) . . ?
C37 C39 1.36(4) . . ?
C37 C40 1.60(6) . . ?

loop_
_cod_changelog_entry_id
_cod_changelog_entry_author
_cod_changelog_entry_date
_cod_changelog_entry_text
1 'Vaitkus, Antanas' 2022-05-07T02:35:00+03:00
;
 Replaced the '&#x00A5;' sequences with backslash symbols ('\')
 in multiple data values.
;
